data_1508220
loop_
_publ_author_name
'Bhowmika, Prasanta'
'Janaa, Subrata'
'Janab, Partha Pratim'
'Harmsb, Klaus'
'Chattopadhyay, Shouvik'

_publ_section_title
;
 Anion mediated diversity in the H-bonded assembly of a series of
 heteronuclear copper(II)/sodium(I) compounds
;
_journal_name_full
;
Inorganica Chimica Acta
;
_journal_page_first 53
_journal_page_last 60
_journal_paper_doi 10.1016/j.ica.2012.03.044
_journal_volume 390
_journal_year 2012
_chemical_formula_moiety 'C20 H22 Cu N3 Na O5 S'
_chemical_formula_sum 'C20 H22 Cu N3 Na O5 S'
_chemical_formula_weight 503.00
_space_group_IT_number 61
_symmetry_cell_setting orthorhombic
_symmetry_space_group_name_Hall '-P 2ac 2ab'
_symmetry_space_group_name_H-M 'P b c a'
_atom_sites_solution_hydrogens 'CH geom, OH difmap'
_atom_sites_solution_primary direct
_atom_sites_solution_secondary difmap
_cell_angle_alpha 90.00
_cell_angle_beta 90.00
_cell_angle_gamma 90.00
_cell_formula_units_Z 8
_cell_length_a 13.1161(4)
_cell_length_b 13.6814(5)
_cell_length_c 24.0413(8)
_cell_measurement_reflns_used 11482
_cell_measurement_temperature 100(2)
_cell_measurement_theta_max 25
_cell_measurement_theta_min 1.7
_cell_volume 4314.1(3)
_computing_cell_refinement 'STOE X-AREA'
_computing_data_collection 'STOE X-AREA'
_computing_data_reduction 'STOE X-AREA'
_computing_molecular_graphics DIAMOND
_computing_publication_material 'WinGX publication routines (Farrugia, 1999)'
_computing_structure_refinement 'SHELXL-97 (Sheldrick, 2008)'
_computing_structure_solution 'SIR92 (Giacovazzo et al, 1993)'
_diffrn_ambient_temperature 100(2)
_diffrn_detector_area_resol_mean 6.67
_diffrn_measured_fraction_theta_full 1.000
_diffrn_measured_fraction_theta_max 1.000
_diffrn_measurement_device_type 'STOE IPDS 2T'
_diffrn_measurement_method 'rotation method'
_diffrn_radiation_monochromator graphite
_diffrn_radiation_source 'fine-focus sealed tube'
_diffrn_radiation_type MoK\a
_diffrn_radiation_wavelength 0.71073
_diffrn_reflns_av_R_equivalents 0.0688
_diffrn_reflns_av_sigmaI/netI 0.0610
_diffrn_reflns_limit_h_max 15
_diffrn_reflns_limit_h_min -15
_diffrn_reflns_limit_k_max 16
_diffrn_reflns_limit_k_min -15
_diffrn_reflns_limit_l_max 28
_diffrn_reflns_limit_l_min -28
_diffrn_reflns_number 23177
_diffrn_reflns_theta_full 25.00
_diffrn_reflns_theta_max 25.00
_diffrn_reflns_theta_min 1.69
_exptl_absorpt_coefficient_mu 1.167
_exptl_absorpt_correction_T_max 0.9309
_exptl_absorpt_correction_T_min 0.8996
_exptl_absorpt_correction_type multi-scan
_exptl_crystal_colour brown
_exptl_crystal_density_diffrn 1.549
_exptl_crystal_density_method 'not measured'
_exptl_crystal_description prism
_exptl_crystal_F_000 2072
_exptl_crystal_size_max 0.10
_exptl_crystal_size_mid 0.08
_exptl_crystal_size_min 0.05
_refine_diff_density_max 0.267
_refine_diff_density_min -0.411
_refine_diff_density_rms 0.056
_refine_ls_extinction_method none
_refine_ls_goodness_of_fit_ref 0.952
_refine_ls_hydrogen_treatment mixed
_refine_ls_matrix_type full
_refine_ls_number_parameters 290
_refine_ls_number_reflns 3803
_refine_ls_number_restraints 0
_refine_ls_restrained_S_all 0.952
_refine_ls_R_factor_all 0.0755
_refine_ls_R_factor_gt 0.0408
_refine_ls_shift/su_max 0.002
_refine_ls_shift/su_mean 0.000
_refine_ls_structure_factor_coef Fsqd
_refine_ls_weighting_details 'calc w=1/[\s^2^(Fo^2^)+(0.0233P)^2^+0.0000P] where P=(Fo^2^+2Fc^2^)/3'
_refine_ls_weighting_scheme calc
_refine_ls_wR_factor_gt 0.0569
_refine_ls_wR_factor_ref 0.0637
_reflns_number_gt 2716
_reflns_number_total 3803
_reflns_threshold_expression >2\s(I)
_cod_data_source_file 3.cif
_cod_data_source_block 3
_cod_database_code 1508220

loop_
_symmetry_equiv_pos_as_xyz
'x, y, z'
'-x+1/2, -y, z+1/2'
'x+1/2, -y+1/2, -z'
'-x, y+1/2, -z+1/2'
'-x, -y, -z'
'x-1/2, y, -z-1/2'
'-x-1/2, y-1/2, z'
'x, -y-1/2, z-1/2'

loop_
_atom_site_label
_atom_site_type_symbol
_atom_site_fract_x
_atom_site_fract_y
_atom_site_fract_z
_atom_site_U_iso_or_equiv
_atom_site_adp_type
_atom_site_occupancy
_atom_site_symmetry_multiplicity
_atom_site_calc_flag
_atom_site_refinement_flags
C1 C -0.0382(2) 0.3298(2) 0.83752(12) 0.0197(7) Uani 1 1 d .
C2 C -0.0483(2) 0.3450(2) 0.89587(12) 0.0215(7) Uani 1 1 d .
C3 C -0.1300(3) 0.3954(3) 0.91745(13) 0.0272(8) Uani 1 1 d .
H3 H -0.1351 0.4052 0.9565 0.033 Uiso 1 1 calc R
C4 C -0.2055(3) 0.4325(3) 0.88210(14) 0.0320(8) Uani 1 1 d .
H4 H -0.2609 0.4684 0.8971 0.038 Uiso 1 1 calc R
C5 C -0.1996(2) 0.4171(2) 0.82619(13) 0.0279(8) Uani 1 1 d .
H5 H -0.2520 0.4411 0.8025 0.033 Uiso 1 1 calc R
C6 C -0.1164(3) 0.3657(2) 0.80320(13) 0.0231(8) Uani 1 1 d .
C7 C -0.1147(2) 0.3534(2) 0.74392(13) 0.0233(7) Uani 1 1 d .
H7 H -0.1703 0.3814 0.7242 0.028 Uiso 1 1 calc R
N8 N -0.04772(19) 0.3093(2) 0.71423(9) 0.0221(6) Uani 1 1 d .
C9 C -0.0686(3) 0.3104(3) 0.65362(11) 0.0292(8) Uani 1 1 d .
H9A H -0.1205 0.3609 0.6453 0.035 Uiso 1 1 calc R
H9B H -0.0965 0.2462 0.6422 0.035 Uiso 1 1 calc R
C10 C 0.0272(3) 0.3316(3) 0.62060(12) 0.0284(8) Uani 1 1 d .
H10A H 0.0080 0.3510 0.5823 0.034 Uiso 1 1 calc R
H10B H 0.0636 0.3872 0.6379 0.034 Uiso 1 1 calc R
C11 C 0.0980(2) 0.2447(3) 0.61782(10) 0.0312(8) Uani 1 1 d .
H11A H 0.0598 0.1878 0.6033 0.037 Uiso 1 1 calc R
H11B H 0.1536 0.2593 0.5912 0.037 Uiso 1 1 calc R
N12 N 0.1434(2) 0.21834(19) 0.67207(9) 0.0219(6) Uani 1 1 d .
C13 C 0.2329(3) 0.1799(2) 0.66790(12) 0.0243(8) Uani 1 1 d .
H13 H 0.2615 0.1790 0.6316 0.029 Uiso 1 1 calc R
C14 C 0.2946(2) 0.1385(2) 0.71077(12) 0.0221(7) Uani 1 1 d .
C15 C 0.2613(2) 0.1312(2) 0.76609(11) 0.0209(7) Uani 1 1 d .
C16 C 0.3234(3) 0.0798(2) 0.80440(12) 0.0240(7) Uani 1 1 d .
C17 C 0.4169(3) 0.0424(2) 0.78878(13) 0.0280(8) Uani 1 1 d .
H17 H 0.4580 0.0089 0.8152 0.034 Uiso 1 1 calc R
C18 C 0.4512(2) 0.0541(2) 0.73385(13) 0.0286(8) Uani 1 1 d .
H18 H 0.5163 0.0301 0.7234 0.034 Uiso 1 1 calc R
C19 C 0.3913(3) 0.0997(3) 0.69556(13) 0.0250(8) Uani 1 1 d .
H19 H 0.4144 0.1058 0.6583 0.030 Uiso 1 1 calc R
C20 C 0.0302(3) 0.3232(3) 0.98488(11) 0.0313(8) Uani 1 1 d .
H20A H 0.0355 0.3936 0.9919 0.047 Uiso 1 1 calc R
H20B H 0.0882 0.2896 1.0020 0.047 Uiso 1 1 calc R
H20C H -0.0334 0.2984 1.0009 0.047 Uiso 1 1 calc R
C21 C 0.3393(3) 0.0188(3) 0.89749(13) 0.0372(9) Uani 1 1 d .
H21A H 0.3496 -0.0482 0.8843 0.056 Uiso 1 1 calc R
H21B H 0.3014 0.0175 0.9326 0.056 Uiso 1 1 calc R
H21C H 0.4056 0.0501 0.9034 0.056 Uiso 1 1 calc R
C22 C 0.2985(2) 0.3171(3) 0.97531(12) 0.0250(8) Uani 1 1 d .
N1 N 0.2722(2) 0.2549(3) 0.94610(10) 0.0341(7) Uani 1 1 d .
O1 O 0.04235(15) 0.28317(15) 0.81922(7) 0.0200(5) Uani 1 1 d .
O2 O 0.17574(16) 0.16934(16) 0.78379(7) 0.0235(5) Uani 1 1 d .
O3 O 0.03051(16) 0.30574(17) 0.92619(7) 0.0238(5) Uani 1 1 d .
O4 O 0.28249(17) 0.07300(17) 0.85678(8) 0.0274(5) Uani 1 1 d .
O100 O 0.0652(3) 0.0705(2) 0.92924(12) 0.0407(7) Uani 1 1 d .
Na1 Na 0.14907(9) 0.19122(9) 0.88004(4) 0.0229(3) Uani 1 1 d .
S1 S 0.33362(7) 0.40629(7) 1.01737(3) 0.0326(2) Uani 1 1 d .
Cu1 Cu 0.07458(3) 0.24347(3) 0.744366(12) 0.02019(10) Uani 1 1 d .
H101 H 0.019(4) 0.089(3) 0.9459(16) 0.051(15) Uiso 1 1 d .
H102 H 0.095(4) 0.032(4) 0.950(2) 0.09(2) Uiso 1 1 d .

loop_
_atom_site_aniso_label
_atom_site_aniso_U_11
_atom_site_aniso_U_22
_atom_site_aniso_U_33
_atom_site_aniso_U_23
_atom_site_aniso_U_13
_atom_site_aniso_U_12
C1 0.0233(17) 0.0132(17) 0.0225(14) -0.0003(12) 0.0039(13) -0.0060(14)
C2 0.0207(18) 0.0200(19) 0.0237(15) -0.0011(13) -0.0021(13) -0.0032(14)
C3 0.0291(19) 0.024(2) 0.0283(16) -0.0074(14) 0.0023(14) -0.0019(17)
C4 0.027(2) 0.025(2) 0.044(2) -0.0090(16) 0.0040(16) 0.0071(16)
C5 0.025(2) 0.0181(19) 0.0409(19) -0.0002(15) -0.0029(15) 0.0042(15)
C6 0.0259(19) 0.0142(18) 0.0291(17) -0.0010(14) -0.0002(14) -0.0028(15)
C7 0.0217(16) 0.0170(16) 0.0313(17) 0.0051(15) -0.0048(15) -0.0007(14)
N8 0.0239(15) 0.0222(16) 0.0202(12) 0.0028(11) -0.0041(11) -0.0027(12)
C9 0.0311(19) 0.035(2) 0.0221(15) 0.0037(14) -0.0112(15) 0.0015(19)
C10 0.0332(19) 0.036(2) 0.0161(14) 0.0019(14) -0.0021(14) -0.0010(17)
C11 0.0361(19) 0.040(2) 0.0171(13) -0.0023(17) -0.0029(12) 0.000(2)
N12 0.0281(15) 0.0225(17) 0.0151(12) -0.0020(10) 0.0004(10) -0.0018(12)
C13 0.032(2) 0.019(2) 0.0218(15) -0.0054(13) 0.0065(14) -0.0063(16)
C14 0.0252(18) 0.0142(18) 0.0270(17) -0.0025(13) 0.0016(13) -0.0059(14)
C15 0.0220(18) 0.0166(18) 0.0242(16) -0.0051(13) 0.0002(13) -0.0017(14)
C16 0.0245(18) 0.0176(18) 0.0300(16) -0.0019(13) 0.0023(14) -0.0021(16)
C17 0.0243(18) 0.020(2) 0.0395(18) 0.0069(14) 0.0010(16) 0.0043(16)
C18 0.0211(18) 0.0183(19) 0.046(2) -0.0036(15) 0.0083(14) 0.0029(14)
C19 0.0259(19) 0.0176(19) 0.0317(17) -0.0033(14) 0.0106(14) -0.0028(15)
C20 0.0306(18) 0.046(2) 0.0177(15) -0.0032(15) 0.0025(14) -0.0016(17)
C21 0.031(2) 0.043(2) 0.0374(19) 0.0133(17) -0.0009(16) 0.0074(19)
C22 0.0200(18) 0.037(2) 0.0185(15) 0.0045(15) 0.0028(12) 0.0027(16)
N1 0.0272(14) 0.046(2) 0.0290(13) -0.0054(17) -0.0018(11) -0.0017(18)
O1 0.0198(11) 0.0223(13) 0.0179(9) -0.0009(8) 0.0002(8) 0.0035(9)
O2 0.0224(12) 0.0309(14) 0.0173(10) -0.0005(9) 0.0000(9) 0.0061(11)
O3 0.0267(12) 0.0282(13) 0.0163(10) -0.0022(9) 0.0007(9) 0.0025(11)
O4 0.0269(13) 0.0318(15) 0.0235(11) 0.0063(9) 0.0006(9) 0.0079(11)
O100 0.0346(16) 0.0383(18) 0.0492(15) 0.0109(13) 0.0094(15) 0.0044(15)
Na1 0.0244(7) 0.0251(7) 0.0192(6) -0.0001(5) -0.0005(5) 0.0018(6)
S1 0.0365(5) 0.0352(5) 0.0261(4) -0.0043(3) -0.0012(4) -0.0016(5)
Cu1 0.02228(16) 0.0228(2) 0.01552(15) -0.00051(18) -0.00162(15) 0.0018(2)

loop_
_atom_type_symbol
_atom_type_description
_atom_type_scat_dispersion_real
_atom_type_scat_dispersion_imag
_atom_type_scat_source
C C 0.0033 0.0016 'International Tables Vol C Tables 4.2.6.8 and 6.1.1.4'
H H 0.0000 0.0000 'International Tables Vol C Tables 4.2.6.8 and 6.1.1.4'
N N 0.0061 0.0033 'International Tables Vol C Tables 4.2.6.8 and 6.1.1.4'
O O 0.0106 0.0060 'International Tables Vol C Tables 4.2.6.8 and 6.1.1.4'
Na Na 0.0362 0.0249 'International Tables Vol C Tables 4.2.6.8 and 6.1.1.4'
S S 0.1246 0.1234 'International Tables Vol C Tables 4.2.6.8 and 6.1.1.4'
Cu Cu 0.3201 1.2651 'International Tables Vol C Tables 4.2.6.8 and 6.1.1.4'

loop_
_geom_angle_atom_site_label_1
_geom_angle_atom_site_label_2
_geom_angle_atom_site_label_3
_geom_angle
O1 C1 C6 124.2(3)
O1 C1 C2 118.5(3)
C6 C1 C2 117.3(3)
O3 C2 C3 125.6(3)
O3 C2 C1 113.3(3)
C3 C2 C1 121.2(3)
C2 C3 C4 120.2(3)
C2 C3 H3 119.9
C4 C3 H3 119.9
C5 C4 C3 120.2(3)
C5 C4 H4 119.9
C3 C4 H4 119.9
C4 C5 C6 120.4(3)
C4 C5 H5 119.8
C6 C5 H5 119.8
C1 C6 C5 120.6(3)
C1 C6 C7 122.1(3)
C5 C6 C7 117.3(3)
N8 C7 C6 128.1(3)
N8 C7 H7 115.9
C6 C7 H7 115.9
C7 N8 C9 114.5(3)
C7 N8 Cu1 124.5(2)
C9 N8 Cu1 121.0(2)
N8 C9 C10 111.3(3)
N8 C9 H9A 109.4
C10 C9 H9A 109.4
N8 C9 H9B 109.4
C10 C9 H9B 109.4
H9A C9 H9B 108.0
C11 C10 C9 112.5(3)
C11 C10 H10A 109.1
C9 C10 H10A 109.1
C11 C10 H10B 109.1
C9 C10 H10B 109.1
H10A C10 H10B 107.8
N12 C11 C10 113.6(2)
N12 C11 H11A 108.8
C10 C11 H11A 108.8
N12 C11 H11B 108.8
C10 C11 H11B 108.8
H11A C11 H11B 107.7
C13 N12 C11 113.4(2)
C13 N12 Cu1 123.5(2)
C11 N12 Cu1 123.1(2)
N12 C13 C14 128.4(3)
N12 C13 H13 115.8
C14 C13 H13 115.8
C15 C14 C19 119.6(3)
C15 C14 C13 122.4(3)
C19 C14 C13 117.9(3)
O2 C15 C14 123.1(3)
O2 C15 C16 118.6(3)
C14 C15 C16 118.2(3)
O4 C16 C17 124.9(3)
O4 C16 C15 114.0(3)
C17 C16 C15 121.2(3)
C16 C17 C18 119.9(3)
C16 C17 H17 120.1
C18 C17 H17 120.1
C19 C18 C17 120.2(3)
C19 C18 H18 119.9
C17 C18 H18 119.9
C18 C19 C14 120.8(3)
C18 C19 H19 119.6
C14 C19 H19 119.6
O3 C20 H20A 109.5
O3 C20 H20B 109.5
H20A C20 H20B 109.5
O3 C20 H20C 109.5
H20A C20 H20C 109.5
H20B C20 H20C 109.5
O4 C21 H21A 109.5
O4 C21 H21B 109.5
H21A C21 H21B 109.5
O4 C21 H21C 109.5
H21A C21 H21C 109.5
H21B C21 H21C 109.5
N1 C22 S1 178.9(3)
C22 N1 Na1 149.4(3)
C1 O1 Cu1 128.90(18)
C1 O1 Na1 121.63(17)
Cu1 O1 Na1 107.18(9)
C15 O2 Cu1 130.00(18)
C15 O2 Na1 119.77(17)
Cu1 O2 Na1 108.34(9)
C2 O3 C20 117.1(2)
C2 O3 Na1 118.90(16)
C20 O3 Na1 123.39(19)
C16 O4 C21 117.2(3)
C16 O4 Na1 116.39(18)
C21 O4 Na1 123.81(18)
Na1 O100 H101 114(3)
Na1 O100 H102 123(4)
H101 O100 H102 105(5)
O100 Na1 O2 118.82(11)
O100 Na1 O1 114.31(11)
O2 Na1 O1 63.40(7)
O100 Na1 N1 103.81(11)
O2 Na1 N1 126.06(9)
O1 Na1 N1 127.07(11)
O100 Na1 O4 89.16(11)
O2 Na1 O4 65.55(7)
O1 Na1 O4 128.94(8)
N1 Na1 O4 84.89(10)
O100 Na1 O3 85.62(11)
O2 Na1 O3 127.89(8)
O1 Na1 O3 64.60(7)
N1 Na1 O3 84.11(9)
O4 Na1 O3 166.33(8)
O100 Na1 Cu1 119.54(9)
O2 Na1 Cu1 31.59(5)
O1 Na1 Cu1 31.94(5)
N1 Na1 Cu1 136.60(9)
O4 Na1 Cu1 97.03(6)
O3 Na1 Cu1 96.54(6)
O2 Cu1 O1 80.77(8)
O2 Cu1 N8 169.13(9)
O1 Cu1 N8 92.05(9)
O2 Cu1 N12 91.50(9)
O1 Cu1 N12 164.73(9)
N8 Cu1 N12 97.29(10)
O2 Cu1 Na1 40.07(6)
O1 Cu1 Na1 40.88(6)
N8 Cu1 Na1 131.68(7)
N12 Cu1 Na1 131.02(8)

loop_
_geom_bond_atom_site_label_1
_geom_bond_atom_site_label_2
_geom_bond_distance
C1 O1 1.310(4)
C1 C6 1.405(4)
C1 C2 1.424(4)
C2 O3 1.374(4)
C2 C3 1.376(4)
C3 C4 1.400(5)
C3 H3 0.9500
C4 C5 1.363(4)
C4 H4 0.9500
C5 C6 1.412(5)
C5 H5 0.9500
C6 C7 1.435(4)
C7 N8 1.283(4)
C7 H7 0.9500
N8 C9 1.483(3)
N8 Cu1 1.977(3)
C9 C10 1.515(5)
C9 H9A 0.9900
C9 H9B 0.9900
C10 C11 1.509(5)
C10 H10A 0.9900
C10 H10B 0.9900
C11 N12 1.478(3)
C11 H11A 0.9900
C11 H11B 0.9900
N12 C13 1.290(4)
N12 Cu1 1.989(2)
C13 C14 1.428(4)
C13 H13 0.9500
C14 C15 1.403(4)
C14 C19 1.422(5)
C15 O2 1.309(4)
C15 C16 1.416(4)
C16 O4 1.372(3)
C16 C17 1.381(5)
C17 C18 1.404(4)
C17 H17 0.9500
C18 C19 1.361(5)
C18 H18 0.9500
C19 H19 0.9500
C20 O3 1.431(3)
C20 H20A 0.9800
C20 H20B 0.9800
C20 H20C 0.9800
C21 O4 1.437(4)
C21 H21A 0.9800
C21 H21B 0.9800
C21 H21C 0.9800
C22 N1 1.156(4)
C22 S1 1.651(4)
N1 Na1 2.427(3)
O1 Cu1 1.9267(18)
O1 Na1 2.383(2)
O2 Cu1 1.920(2)
O2 Na1 2.359(2)
O3 Na1 2.471(2)
O4 Na1 2.448(3)
O100 Na1 2.310(3)
O100 H101 0.76(4)
O100 H102 0.82(6)
Na1 Cu1 3.4793(11)

loop_
_geom_hbond_atom_site_label_D
_geom_hbond_atom_site_label_H
_geom_hbond_atom_site_label_A
_geom_hbond_distance_DH
_geom_hbond_distance_HA
_geom_hbond_distance_DA
_geom_hbond_angle_DHA
_geom_hbond_site_symmetry_A
O100 H101 S1 0.76(4) 2.59(5) 3.312(3) 158(4) 3_457
O100 H102 S1 0.82(6) 2.54(6) 3.361(3) 173(5) 7_655

loop_
_geom_torsion_atom_site_label_1
_geom_torsion_atom_site_label_2
_geom_torsion_atom_site_label_3
_geom_torsion_atom_site_label_4
_geom_torsion
O1 C1 C2 O3 -0.9(4)
C6 C1 C2 O3 178.7(3)
O1 C1 C2 C3 178.5(3)
C6 C1 C2 C3 -1.9(5)
O3 C2 C3 C4 179.7(3)
C1 C2 C3 C4 0.4(5)
C2 C3 C4 C5 1.3(5)
C3 C4 C5 C6 -1.5(5)
O1 C1 C6 C5 -178.6(3)
C2 C1 C6 C5 1.7(5)
O1 C1 C6 C7 0.4(5)
C2 C1 C6 C7 -179.2(3)
C4 C5 C6 C1 -0.1(5)
C4 C5 C6 C7 -179.2(3)
C1 C6 C7 N8 1.3(5)
C5 C6 C7 N8 -179.6(3)
C6 C7 N8 C9 -179.6(3)
C6 C7 N8 Cu1 0.7(5)
C7 N8 C9 C10 137.0(3)
Cu1 N8 C9 C10 -43.3(4)
N8 C9 C10 C11 75.4(3)
C9 C10 C11 N12 -67.2(4)
C10 C11 N12 C13 -149.6(3)
C10 C11 N12 Cu1 28.8(4)
C11 N12 C13 C14 -174.1(3)
Cu1 N12 C13 C14 7.6(5)
N12 C13 C14 C15 2.4(5)
N12 C13 C14 C19 179.6(3)
C19 C14 C15 O2 176.5(3)
C13 C14 C15 O2 -6.4(5)
C19 C14 C15 C16 -3.7(5)
C13 C14 C15 C16 173.4(3)
O2 C15 C16 O4 2.4(4)
C14 C15 C16 O4 -177.4(3)
O2 C15 C16 C17 -176.6(3)
C14 C15 C16 C17 3.6(5)
O4 C16 C17 C18 -179.8(3)
C15 C16 C17 C18 -0.9(5)
C16 C17 C18 C19 -1.8(5)
C17 C18 C19 C14 1.7(5)
C15 C14 C19 C18 1.2(5)
C13 C14 C19 C18 -176.1(3)
S1 C22 N1 Na1 37(16)
C6 C1 O1 Cu1 -4.1(4)
C2 C1 O1 Cu1 175.6(2)
C6 C1 O1 Na1 -164.6(2)
C2 C1 O1 Na1 15.1(4)
C14 C15 O2 Cu1 -0.7(4)
C16 C15 O2 Cu1 179.5(2)
C14 C15 O2 Na1 -163.0(2)
C16 C15 O2 Na1 17.2(4)
C3 C2 O3 C20 -3.4(5)
C1 C2 O3 C20 175.9(3)
C3 C2 O3 Na1 167.9(3)
C1 C2 O3 Na1 -12.7(3)
C17 C16 O4 C21 -3.2(5)
C15 C16 O4 C21 177.8(3)
C17 C16 O4 Na1 159.3(3)
C15 C16 O4 Na1 -19.6(3)
C15 O2 Na1 O100 -93.8(2)
Cu1 O2 Na1 O100 100.34(14)
C15 O2 Na1 O1 161.7(2)
Cu1 O2 Na1 O1 -4.13(9)
C15 O2 Na1 N1 43.7(3)
Cu1 O2 Na1 N1 -122.12(14)
C15 O2 Na1 O4 -19.4(2)
Cu1 O2 Na1 O4 174.76(13)
C15 O2 Na1 O3 157.7(2)
Cu1 O2 Na1 O3 -8.18(16)
C15 O2 Na1 Cu1 165.8(3)
C1 O1 Na1 O100 56.9(2)
Cu1 O1 Na1 O100 -107.35(12)
C1 O1 Na1 O2 168.3(2)
Cu1 O1 Na1 O2 4.09(9)
C1 O1 Na1 N1 -75.1(2)
Cu1 O1 Na1 N1 120.62(11)
C1 O1 Na1 O4 167.0(2)
Cu1 O1 Na1 O4 2.78(15)
C1 O1 Na1 O3 -15.2(2)
Cu1 O1 Na1 O3 -179.45(12)
C1 O1 Na1 Cu1 164.2(3)
C22 N1 Na1 O100 -107.8(5)
C22 N1 Na1 O2 109.7(5)
C22 N1 Na1 O1 28.0(5)
C22 N1 Na1 O4 164.3(5)
C22 N1 Na1 O3 -23.8(5)
C22 N1 Na1 Cu1 69.5(5)
C16 O4 Na1 O100 142.5(2)
C21 O4 Na1 O100 -56.2(3)
C16 O4 Na1 O2 20.1(2)
C21 O4 Na1 O2 -178.6(3)
C16 O4 Na1 O1 21.4(3)
C21 O4 Na1 O1 -177.3(2)
C16 O4 Na1 N1 -113.5(2)
C21 O4 Na1 N1 47.8(3)
C16 O4 Na1 O3 -150.0(4)
C21 O4 Na1 O3 11.2(5)
C16 O4 Na1 Cu1 22.9(2)
C21 O4 Na1 Cu1 -175.9(2)
C2 O3 Na1 O100 -105.2(2)
C20 O3 Na1 O100 65.5(2)
C2 O3 Na1 O2 18.3(2)
C20 O3 Na1 O2 -170.9(2)
C2 O3 Na1 O1 14.32(19)
C20 O3 Na1 O1 -174.9(2)
C2 O3 Na1 N1 150.4(2)
C20 O3 Na1 N1 -38.9(2)
C2 O3 Na1 O4 -173.0(4)
C20 O3 Na1 O4 -2.3(5)
C2 O3 Na1 Cu1 14.0(2)
C20 O3 Na1 Cu1 -175.2(2)
C15 O2 Cu1 O1 -159.3(3)
Na1 O2 Cu1 O1 4.63(10)
C15 O2 Cu1 N8 151.6(5)
Na1 O2 Cu1 N8 -44.5(6)
C15 O2 Cu1 N12 7.5(3)
Na1 O2 Cu1 N12 171.39(11)
C15 O2 Cu1 Na1 -163.9(3)
C1 O1 Cu1 O2 -167.3(2)
Na1 O1 Cu1 O2 -4.55(9)
C1 O1 Cu1 N8 4.5(2)
Na1 O1 Cu1 N8 167.25(11)
C1 O1 Cu1 N12 132.4(4)
Na1 O1 Cu1 N12 -64.9(4)
C1 O1 Cu1 Na1 -162.7(3)
C7 N8 Cu1 O2 45.5(7)
C9 N8 Cu1 O2 -134.2(5)
C7 N8 Cu1 O1 -2.8(3)
C9 N8 Cu1 O1 177.5(2)
C7 N8 Cu1 N12 -170.7(3)
C9 N8 Cu1 N12 9.6(2)
C7 N8 Cu1 Na1 8.4(3)
C9 N8 Cu1 Na1 -171.32(19)
C13 N12 Cu1 O2 -10.4(3)
C11 N12 Cu1 O2 171.5(3)
C13 N12 Cu1 O1 48.7(5)
C11 N12 Cu1 O1 -129.4(4)
C13 N12 Cu1 N8 176.0(3)
C11 N12 Cu1 N8 -2.1(3)
C13 N12 Cu1 Na1 -3.1(3)
C11 N12 Cu1 Na1 178.8(2)
O100 Na1 Cu1 O2 -97.83(15)
O1 Na1 Cu1 O2 173.01(15)
N1 Na1 Cu1 O2 85.18(16)
O4 Na1 Cu1 O2 -4.81(12)
O3 Na1 Cu1 O2 173.51(13)
O100 Na1 Cu1 O1 89.15(14)
O2 Na1 Cu1 O1 -173.01(15)
N1 Na1 Cu1 O1 -87.83(15)
O4 Na1 Cu1 O1 -177.82(12)
O3 Na1 Cu1 O1 0.50(11)
O100 Na1 Cu1 N8 71.98(15)
O2 Na1 Cu1 N8 169.81(15)
O1 Na1 Cu1 N8 -17.18(14)
N1 Na1 Cu1 N8 -105.01(16)
O4 Na1 Cu1 N8 165.00(12)
O3 Na1 Cu1 N8 -16.68(13)
O100 Na1 Cu1 N12 -109.27(15)
O2 Na1 Cu1 N12 -11.44(15)
O1 Na1 Cu1 N12 161.57(14)
N1 Na1 Cu1 N12 73.74(16)
O4 Na1 Cu1 N12 -16.25(12)
O3 Na1 Cu1 N12 162.07(11)
